data_9005578
loop_
_publ_author_name
'Comodi, P.'
'Gatta, G. D.'
'Zanazzi, P. F.'

_publ_section_title
;
 Effects of pressure on the structure of bikitaite
 P = 0.0001 GPa after decompression
;
_journal_name_full 'European Journal of Mineralogy'
_journal_page_first 247
_journal_page_last 255
_journal_paper_doi 10.1127/0935-1221/2003/0015-0247
_journal_volume 15
_journal_year 2003
_chemical_compound_source 'King's Mountain, North Carolina, USA'
_chemical_formula_sum 'Al H2 Li O7 Si2'
_chemical_name_mineral Bikitaite
_space_group_IT_number 1
_symmetry_space_group_name_Hall 'P 1'
_symmetry_space_group_name_H-M 'P 1'
_cell_angle_alpha 89.93
_cell_angle_beta 114.40
_cell_angle_gamma 89.85
_cell_length_a 8.605
_cell_length_b 4.957
_cell_length_c 7.606
_cell_formula_units_Z 2
_cell_volume 295.455
_database_code_amcsd 0006966
_diffrn_ambient_pressure 100
_exptl_crystal_density_diffrn 2.294
_cod_original_formula_sum 'Li Si2 Al O7 H2'
_cod_database_code 9005578

loop_
_space_group_symop_operation_xyz
x,y,z

loop_
_atom_site_label
_atom_site_fract_x
_atom_site_fract_y
_atom_site_fract_z
_atom_site_U_iso_or_equiv
Li1 0.31200 0.36300 0.15100 0.02200
Li2 0.70200 0.86600 0.87800 0.02200
Si1 0.10720 0.86440 0.09900 0.00930
Si2 0.10380 0.80060 0.50490 0.00990
Si22 0.89250 0.29910 0.48800 0.01010
Si23 0.61970 0.37470 0.06480 0.00840
Al13 0.38080 0.87450 0.93910 0.00840
Al21 0.90030 0.36470 0.90860 0.00950
O11 0.26430 0.74050 0.06160 0.01330
O12 0.08640 0.18240 0.04560 0.01320
O13 0.15990 0.82860 0.32870 0.01960
O14 0.05530 0.48580 0.51440 0.02120
O15 0.26120 0.89240 0.69560 0.01960
O16 0.45240 0.19650 0.03110 0.01270
O17 0.40890 0.32500 0.43910 0.03100
O21 0.73160 0.24470 0.95880 0.01220
O22 0.93130 0.70500 0.97580 0.01440
O23 0.84220 0.32780 0.66560 0.02080
O24 0.93700 0.98790 0.46440 0.02020
O25 0.73170 0.39250 0.29680 0.01870
O26 0.56170 0.67850 0.98470 0.01290
O27 0.60100 0.82200 0.59210 0.03200
H11 0.33000 0.34000 0.48000 0.04000
H12 0.45000 0.23000 0.45000 0.01000
H21 0.68000 0.80000 0.56000 0.13000
H22 0.56000 0.65000 0.74000 0.08000

loop_
_cod_related_entry_id
_cod_related_entry_database
_cod_related_entry_code
1 AMCSD 0006966
